data_1550562
loop_
_publ_author_name
'Wheatley, Andrew'
'Peel, Andrew'
'Tezuka, Noriyuki'
'D'Rozario, James'
'Uchiyama, Masanobu'

_publ_section_title
;
 A new route to the efficient metalation of unfunctionalized aromatics
;
_journal_name_full 'Chemical Science'
_journal_paper_doi 10.1039/C8SC04325F
_journal_year 2019
_chemical_formula_moiety 'C36 H72 Cu2.01 Li1.99 N4'
_chemical_formula_sum 'C36 H72 Cu2.01 Li1.99 N4'
_chemical_formula_weight 702.64
_space_group_crystal_system monoclinic
_space_group_IT_number 14
_space_group_name_Hall '-P 2ybc'
_space_group_name_H-M_alt 'P 1 21/c 1'
_symmetry_space_group_name_Hall '-P 2ybc'
_symmetry_space_group_name_H-M 'P 1 21/c 1'
_atom_sites_solution_hydrogens geom
_audit_creation_method SHELXL-2016/6
_audit_update_record
;
2018-09-24 deposited with the CCDC.
2019-02-04 downloaded from the CCDC.
;
_cell_angle_alpha 90
_cell_angle_beta 108.90(3)
_cell_angle_gamma 90
_cell_formula_units_Z 4
_cell_length_a 11.679(2)
_cell_length_b 22.808(5)
_cell_length_c 15.234(3)
_cell_measurement_reflns_used 30027
_cell_measurement_temperature 180(2)
_cell_measurement_theta_max 26.02
_cell_measurement_theta_min 1.00
_cell_volume 3839.2(15)
_computing_cell_refinement 'HKL Scalepack (Otwinowski & Minor 1997)'
_computing_data_collection 'Collect (Nonius B.V. 1998)'
_computing_data_reduction
;
 HKL Denzo and Scalepack (Otwinowski & Minor 1997)
;
_computing_molecular_graphics 'Mercury (Macrae et al., 2008)'
_computing_publication_material 'SHELXL-2016/6 (Sheldrick, 2016)'
_computing_structure_refinement 'SHELXL-2016/6 (Sheldrick, 2016)'
_computing_structure_solution 'SIR-92 (Altomare et al. 1994)'
_diffrn_ambient_temperature 180(2)
_diffrn_measured_fraction_theta_full 0.995
_diffrn_measured_fraction_theta_max 0.987
_diffrn_measurement_device_type 'Nonius Kappa CCD'
_diffrn_measurement_method 'Thin slice \w and \f scans'
_diffrn_radiation_type MoK\a
_diffrn_radiation_wavelength 0.71073
_diffrn_reflns_av_R_equivalents 0.0384
_diffrn_reflns_av_unetI/netI 0.0367
_diffrn_reflns_Laue_measured_fraction_full 0.995
_diffrn_reflns_Laue_measured_fraction_max 0.987
_diffrn_reflns_limit_h_max 13
_diffrn_reflns_limit_h_min -14
_diffrn_reflns_limit_k_max 28
_diffrn_reflns_limit_k_min -25
_diffrn_reflns_limit_l_max 18
_diffrn_reflns_limit_l_min -17
_diffrn_reflns_number 32751
_diffrn_reflns_point_group_measured_fraction_full 0.995
_diffrn_reflns_point_group_measured_fraction_max 0.987
_diffrn_reflns_theta_full 25.242
_diffrn_reflns_theta_max 26.017
_diffrn_reflns_theta_min 3.778
_diffrn_source 'fine-focus sealed tube'
_exptl_absorpt_coefficient_mu 1.143
_exptl_absorpt_correction_T_max 0.892
_exptl_absorpt_correction_T_min 0.815
_exptl_absorpt_correction_type multi-scan
_exptl_absorpt_process_details
;
multi-scan from symmetry-related measurements 
 Sortav (Blessing 1995)
;
_exptl_crystal_colour colourless
_exptl_crystal_density_diffrn 1.216
_exptl_crystal_description block
_exptl_crystal_F_000 1521
_exptl_crystal_size_max 0.160
_exptl_crystal_size_mid 0.120
_exptl_crystal_size_min 0.120
_refine_diff_density_max 0.405
_refine_diff_density_min -0.273
_refine_diff_density_rms 0.052
_refine_ls_extinction_method none
_refine_ls_goodness_of_fit_ref 1.242
_refine_ls_hydrogen_treatment constr
_refine_ls_matrix_type full
_refine_ls_number_parameters 417
_refine_ls_number_reflns 7474
_refine_ls_number_restraints 0
_refine_ls_restrained_S_all 1.242
_refine_ls_R_factor_all 0.0609
_refine_ls_R_factor_gt 0.0478
_refine_ls_shift/su_max 0.001
_refine_ls_shift/su_mean 0.000
_refine_ls_structure_factor_coef Fsqd
_refine_ls_weighting_details 'w=1/[\s^2^(Fo^2^)+4.9670P] where P=(Fo^2^+2Fc^2^)/3'
_refine_ls_weighting_scheme calc
_refine_ls_wR_factor_gt 0.1020
_refine_ls_wR_factor_ref 0.1051
_reflns_Friedel_coverage 0.000
_reflns_number_gt 6245
_reflns_number_total 7474
_reflns_threshold_expression 'I > 2\s(I)'
_cod_data_source_file c8sc04325f2.cif
_cod_data_source_block aw1304
_cod_original_cell_volume 3839.1(15)
_cod_database_code 1550562
_shelx_shelxl_version_number 2016/6
_shelx_space_group_comment
;
The symmetry employed for this shelxl refinement is uniquely defined
by the following loop, which should always be used as a source of
symmetry information in preference to the above space-group names.
They are only intended as comments.
;
_shelx_estimated_absorpt_t_min 0.838
_shelx_estimated_absorpt_t_max 0.875

loop_
_space_group_symop_operation_xyz
'x, y, z'
'-x, y+1/2, -z+1/2'
'-x, -y, -z'
'x, -y-1/2, z-1/2'

loop_
_atom_site_label
_atom_site_type_symbol
_atom_site_fract_x
_atom_site_fract_y
_atom_site_fract_z
_atom_site_U_iso_or_equiv
_atom_site_adp_type
_atom_site_occupancy
_atom_site_site_symmetry_order
_atom_site_calc_flag
_atom_site_refinement_flags_posn
_atom_site_refinement_flags_adp
_atom_site_refinement_flags_occupancy
_atom_site_disorder_assembly
_atom_site_disorder_group
Cu1 Cu 0.76115(3) 0.02144(2) 0.74741(3) 0.03001(14) Uani 0.924(2) 1 d . . P A 1
Cu2 Cu 0.62737(6) 0.12254(3) 0.72608(4) 0.0323(3) Uani 0.515(2) 1 d . . P A 1
Cu3 Cu 0.8287(2) 0.18418(12) 0.7122(2) 0.0399(11) Uani 0.0745(18) 1 d . . P A 1
Cu4 Cu 0.95939(6) 0.07998(3) 0.73411(5) 0.0323(3) Uani 0.498(2) 1 d . . P A 1
Li1 Li 0.76115(3) 0.02144(2) 0.74741(3) 0.03001(14) Uani 0.076(2) 1 d . . P A 2
Li2 Li 0.62737(6) 0.12254(3) 0.72608(4) 0.0323(3) Uani 0.485(2) 1 d . . P A 2
Li3 Li 0.8287(2) 0.18418(12) 0.7122(2) 0.0399(11) Uani 0.9255(18) 1 d . . P A 2
Li4 Li 0.95939(6) 0.07998(3) 0.73411(5) 0.0323(3) Uani 0.502(2) 1 d . . P A 2
N4 N 0.9053(2) -0.00270(10) 0.72230(17) 0.0330(6) Uani 1 1 d . . . . .
N1 N 0.6147(2) 0.04162(11) 0.77222(17) 0.0347(6) Uani 1 1 d . . . . .
C34 C 0.8844(3) -0.02439(13) 0.6253(2) 0.0355(7) Uani 1 1 d . . . . .
N2 N 0.6500(2) 0.20033(11) 0.67969(18) 0.0368(6) Uani 1 1 d . . . . .
C28 C 0.9817(3) -0.04242(14) 0.7973(2) 0.0408(8) Uani 1 1 d . . . . .
N3 N 1.0059(2) 0.16293(11) 0.7463(2) 0.0451(7) Uani 1 1 d . . . . .
C7 C 0.5114(3) 0.00398(15) 0.7143(2) 0.0422(8) Uani 1 1 d . . . . .
C1 C 0.6269(3) 0.04415(14) 0.8736(2) 0.0384(7) Uani 1 1 d . . . . .
C10 C 0.6369(3) 0.25274(14) 0.7352(2) 0.0419(8) Uani 1 1 d . . . . .
C6 C 0.3926(3) 0.0207(2) 0.7299(3) 0.0587(10) Uani 1 1 d . . . . .
H6A H 0.328007 -0.006589 0.694872 0.070 Uiso 1 1 calc R U . . .
H6B H 0.368936 0.060768 0.705781 0.070 Uiso 1 1 calc R U . . .
C4 C 0.5069(3) 0.06023(17) 0.8870(3) 0.0525(9) Uani 1 1 d . . . . .
H4A H 0.485071 0.100912 0.865373 0.063 Uiso 1 1 calc R U . . .
H4B H 0.516254 0.058621 0.953899 0.063 Uiso 1 1 calc R U . . .
C35 C 0.8290(3) 0.02641(15) 0.5596(2) 0.0451(8) Uani 1 1 d . . . . .
H35A H 0.884732 0.059812 0.573857 0.068 Uiso 1 1 calc R U . . .
H35B H 0.752053 0.037963 0.567457 0.068 Uiso 1 1 calc R U . . .
H35C H 0.814596 0.013965 0.495315 0.068 Uiso 1 1 calc R U . . .
C16 C 0.5704(3) 0.20165(15) 0.5810(2) 0.0463(8) Uani 1 1 d . . . . .
C33 C 1.0051(3) -0.04074(15) 0.6113(2) 0.0449(8) Uani 1 1 d . . . . .
H33A H 0.988197 -0.058130 0.548843 0.054 Uiso 1 1 calc R U . . .
H33B H 1.052917 -0.004578 0.613760 0.054 Uiso 1 1 calc R U . . .
C8 C 0.4973(3) 0.01470(17) 0.6131(2) 0.0492(9) Uani 1 1 d . . . . .
H8A H 0.474366 0.055665 0.597350 0.074 Uiso 1 1 calc R U . . .
H8B H 0.434189 -0.011152 0.574012 0.074 Uiso 1 1 calc R U . . .
H8C H 0.574092 0.006510 0.602435 0.074 Uiso 1 1 calc R U . . .
C25 C 1.0542(3) 0.18586(15) 0.6730(3) 0.0545(10) Uani 1 1 d . . . . .
C31 C 1.0998(3) -0.05819(17) 0.7793(3) 0.0543(10) Uani 1 1 d . . . . .
H31A H 1.150517 -0.022544 0.786972 0.065 Uiso 1 1 calc R U . . .
H31B H 1.144840 -0.087103 0.826312 0.065 Uiso 1 1 calc R U . . .
C2 C 0.7176(3) 0.09264(16) 0.9172(2) 0.0500(9) Uani 1 1 d . . . . .
H2A H 0.686321 0.130282 0.888295 0.075 Uiso 1 1 calc R U . . .
H2B H 0.794861 0.084122 0.907399 0.075 Uiso 1 1 calc R U . . .
H2C H 0.730017 0.094637 0.983900 0.075 Uiso 1 1 calc R U . . .
C13 C 0.6452(3) 0.31027(15) 0.6853(3) 0.0524(9) Uani 1 1 d . . . . .
H13A H 0.629001 0.343524 0.721363 0.063 Uiso 1 1 calc R U . . .
H13B H 0.728489 0.314782 0.683062 0.063 Uiso 1 1 calc R U . . .
C36 C 0.7960(3) -0.07608(15) 0.5945(2) 0.0484(9) Uani 1 1 d . . . . .
H36A H 0.726198 -0.069672 0.615711 0.073 Uiso 1 1 calc R U . . .
H36B H 0.836995 -0.112478 0.621539 0.073 Uiso 1 1 calc R U . . .
H36C H 0.768422 -0.079038 0.526693 0.073 Uiso 1 1 calc R U . . .
C5 C 0.4042(3) 0.01855(19) 0.8334(3) 0.0607(10) Uani 1 1 d . . . . .
H5A H 0.422715 -0.021938 0.857235 0.073 Uiso 1 1 calc R U . . .
H5B H 0.327152 0.030791 0.841865 0.073 Uiso 1 1 calc R U . . .
C12 C 0.5221(4) 0.25273(18) 0.7639(3) 0.0603(11) Uani 1 1 d . . . . .
H12A H 0.514296 0.214786 0.791638 0.090 Uiso 1 1 calc R U . . .
H12B H 0.450971 0.259430 0.709141 0.090 Uiso 1 1 calc R U . . .
H12C H 0.527862 0.283984 0.809317 0.090 Uiso 1 1 calc R U . . .
C20 C 1.0158(4) 0.15786(17) 0.9084(3) 0.0616(11) Uani 1 1 d . . . . .
H20A H 0.946998 0.184806 0.895938 0.092 Uiso 1 1 calc R U . . .
H20B H 1.068135 0.162465 0.972899 0.092 Uiso 1 1 calc R U . . .
H20C H 0.986044 0.117419 0.898272 0.092 Uiso 1 1 calc R U . . .
C19 C 1.0877(3) 0.17168(16) 0.8433(3) 0.0562(10) Uani 1 1 d . . . . .
C30 C 0.9158(4) -0.09862(15) 0.8100(3) 0.0582(10) Uani 1 1 d . . . . .
H30A H 0.902902 -0.124007 0.755694 0.087 Uiso 1 1 calc R U . . .
H30B H 0.837538 -0.088298 0.816466 0.087 Uiso 1 1 calc R U . . .
H30C H 0.965139 -0.119345 0.865752 0.087 Uiso 1 1 calc R U . . .
C32 C 1.0798(3) -0.08352(17) 0.6829(3) 0.0548(10) Uani 1 1 d . . . . .
H32A H 1.158728 -0.090217 0.673359 0.066 Uiso 1 1 calc R U . . .
H32B H 1.037127 -0.121565 0.676621 0.066 Uiso 1 1 calc R U . . .
C24 C 1.1040(4) 0.24806(17) 0.6937(3) 0.0699(13) Uani 1 1 d . . . . .
H24A H 1.036035 0.275455 0.687454 0.084 Uiso 1 1 calc R U . . .
H24B H 1.142882 0.259368 0.647292 0.084 Uiso 1 1 calc R U . . .
C11 C 0.7449(4) 0.25324(18) 0.8252(3) 0.0604(10) Uani 1 1 d . . . . .
H11A H 0.820218 0.256419 0.810245 0.091 Uiso 1 1 calc R U . A 2
H11B H 0.745638 0.216826 0.859514 0.091 Uiso 1 1 calc R U . A 2
H11C H 0.737898 0.286786 0.863310 0.091 Uiso 1 1 calc R U . A 2
C23 C 1.1967(4) 0.25399(18) 0.7917(4) 0.0798(15) Uani 1 1 d . . . . .
H23A H 1.268298 0.229096 0.797608 0.096 Uiso 1 1 calc R U . . .
H23B H 1.223912 0.295203 0.803745 0.096 Uiso 1 1 calc R U . . .
C3 C 0.6760(4) -0.01213(16) 0.9285(2) 0.0530(9) Uani 1 1 d . . . . .
H3A H 0.614438 -0.042969 0.910101 0.080 Uiso 1 1 calc R U . . .
H3B H 0.696098 -0.004329 0.995042 0.080 Uiso 1 1 calc R U . . .
H3C H 0.748916 -0.024935 0.915335 0.080 Uiso 1 1 calc R U . . .
C15 C 0.5785(4) 0.26038(16) 0.5340(3) 0.0613(11) Uani 1 1 d . . . . .
H15A H 0.659731 0.263902 0.527206 0.074 Uiso 1 1 calc R U . . .
H15B H 0.518070 0.260654 0.470964 0.074 Uiso 1 1 calc R U . . .
C29 C 1.0130(3) -0.00953(16) 0.8890(2) 0.0525(9) Uani 1 1 d . . . . .
H29A H 1.061675 0.025083 0.886672 0.079 Uiso 1 1 calc R U . . .
H29B H 1.059264 -0.035287 0.939578 0.079 Uiso 1 1 calc R U . . .
H29C H 0.938339 0.002783 0.899843 0.079 Uiso 1 1 calc R U . . .
C18 C 0.4349(3) 0.18856(19) 0.5659(3) 0.0636(11) Uani 1 1 d . . . . .
H18A H 0.428515 0.155830 0.605729 0.095 Uiso 1 1 calc R U . . .
H18B H 0.394178 0.178179 0.500787 0.095 Uiso 1 1 calc R U . . .
H18C H 0.396486 0.223405 0.581658 0.095 Uiso 1 1 calc R U . . .
C17 C 0.6153(4) 0.15374(17) 0.5300(3) 0.0594(10) Uani 1 1 d . . . . .
H17A H 0.698283 0.162618 0.532180 0.089 Uiso 1 1 calc R U . . .
H17B H 0.562657 0.152043 0.465201 0.089 Uiso 1 1 calc R U . . .
H17C H 0.613754 0.115844 0.559896 0.089 Uiso 1 1 calc R U . . .
C27 C 1.1482(4) 0.14664(19) 0.6508(4) 0.0832(15) Uani 1 1 d . . . . .
H27A H 1.222907 0.146107 0.704010 0.125 Uiso 1 1 calc R U . . .
H27B H 1.165360 0.162116 0.596342 0.125 Uiso 1 1 calc R U . . .
H27C H 1.116296 0.106693 0.637856 0.125 Uiso 1 1 calc R U . . .
C14 C 0.5568(4) 0.31279(16) 0.5873(3) 0.0607(11) Uani 1 1 d . . . . .
H14A H 0.472660 0.312157 0.588828 0.073 Uiso 1 1 calc R U . . .
H14B H 0.568646 0.349501 0.556703 0.073 Uiso 1 1 calc R U . . .
C21 C 1.2005(4) 0.13044(19) 0.8722(4) 0.0805(14) Uani 1 1 d . . . . .
H21A H 1.174785 0.090057 0.854190 0.121 Uiso 1 1 calc R U . . .
H21B H 1.239761 0.132418 0.939552 0.121 Uiso 1 1 calc R U . . .
H21C H 1.257700 0.142968 0.840969 0.121 Uiso 1 1 calc R U . . .
C26 C 0.9457(4) 0.1911(2) 0.5824(3) 0.0748(13) Uani 1 1 d . . . . .
H26A H 0.886727 0.219005 0.591596 0.112 Uiso 1 1 calc R U . A 2
H26B H 0.907277 0.152651 0.565979 0.112 Uiso 1 1 calc R U . A 2
H26C H 0.974186 0.205010 0.532244 0.112 Uiso 1 1 calc R U . A 2
C22 C 1.1346(4) 0.23444(18) 0.8606(3) 0.0717(13) Uani 1 1 d . . . . .
H22A H 1.066092 0.261119 0.856083 0.086 Uiso 1 1 calc R U . . .
H22B H 1.192668 0.237443 0.924278 0.086 Uiso 1 1 calc R U . . .
C9 C 0.5332(3) -0.06262(16) 0.7305(3) 0.0528(9) Uani 1 1 d . . . . .
H9A H 0.611768 -0.073007 0.724589 0.079 Uiso 1 1 calc R U . . .
H9B H 0.468973 -0.084294 0.684255 0.079 Uiso 1 1 calc R U . . .
H9C H 0.532524 -0.072746 0.792840 0.079 Uiso 1 1 calc R U . . .

loop_
_atom_site_aniso_label
_atom_site_aniso_U_11
_atom_site_aniso_U_22
_atom_site_aniso_U_33
_atom_site_aniso_U_23
_atom_site_aniso_U_13
_atom_site_aniso_U_12
Cu1 0.0313(2) 0.0313(2) 0.0281(2) 0.00016(17) 0.01052(16) -0.00090(17)
Cu2 0.0334(4) 0.0344(4) 0.0293(4) 0.0011(3) 0.0105(3) -0.0007(3)
Cu3 0.0389(17) 0.0366(17) 0.0476(19) -0.0015(12) 0.0185(14) 0.0036(12)
Cu4 0.0308(4) 0.0267(4) 0.0385(4) -0.0018(3) 0.0099(3) -0.0016(3)
Li1 0.0313(2) 0.0313(2) 0.0281(2) 0.00016(17) 0.01052(16) -0.00090(17)
Li2 0.0334(4) 0.0344(4) 0.0293(4) 0.0011(3) 0.0105(3) -0.0007(3)
Li3 0.0389(17) 0.0366(17) 0.0476(19) -0.0015(12) 0.0185(14) 0.0036(12)
Li4 0.0308(4) 0.0267(4) 0.0385(4) -0.0018(3) 0.0099(3) -0.0016(3)
N4 0.0367(14) 0.0303(13) 0.0307(14) -0.0008(11) 0.0090(11) 0.0031(11)
N1 0.0321(13) 0.0431(15) 0.0300(14) 0.0014(11) 0.0118(11) -0.0030(11)
C34 0.0394(17) 0.0365(16) 0.0314(16) -0.0033(14) 0.0126(14) 0.0008(14)
N2 0.0431(15) 0.0337(14) 0.0354(15) 0.0020(11) 0.0153(12) 0.0038(12)
C28 0.0481(19) 0.0362(17) 0.0340(18) -0.0013(14) 0.0074(15) 0.0088(15)
N3 0.0389(15) 0.0327(14) 0.0646(19) -0.0058(13) 0.0183(14) -0.0054(12)
C7 0.0375(17) 0.055(2) 0.0337(18) -0.0041(15) 0.0104(15) -0.0087(15)
C1 0.0424(18) 0.0434(18) 0.0312(17) -0.0004(14) 0.0145(15) -0.0016(14)
C10 0.0469(19) 0.0406(18) 0.0401(19) 0.0011(15) 0.0168(16) 0.0077(15)
C6 0.0396(19) 0.086(3) 0.053(2) -0.015(2) 0.0190(17) -0.012(2)
C4 0.050(2) 0.068(2) 0.045(2) -0.0019(18) 0.0243(18) 0.0024(18)
C35 0.0452(19) 0.052(2) 0.0399(19) 0.0062(16) 0.0170(16) 0.0095(16)
C16 0.053(2) 0.0434(19) 0.042(2) 0.0020(15) 0.0142(17) 0.0046(16)
C33 0.0454(19) 0.0468(19) 0.046(2) -0.0037(16) 0.0196(16) 0.0051(16)
C8 0.0439(19) 0.066(2) 0.0346(18) -0.0057(17) 0.0090(15) -0.0114(18)
C25 0.050(2) 0.0403(19) 0.080(3) -0.0043(19) 0.029(2) -0.0086(16)
C31 0.051(2) 0.056(2) 0.049(2) 0.0006(18) 0.0067(18) 0.0183(18)
C2 0.052(2) 0.054(2) 0.044(2) -0.0094(17) 0.0155(17) -0.0106(17)
C13 0.061(2) 0.0344(18) 0.065(3) 0.0020(17) 0.025(2) 0.0036(16)
C36 0.052(2) 0.050(2) 0.043(2) -0.0134(16) 0.0166(17) -0.0093(17)
C5 0.051(2) 0.078(3) 0.063(3) -0.011(2) 0.032(2) -0.008(2)
C12 0.070(3) 0.061(2) 0.062(3) 0.004(2) 0.038(2) 0.012(2)
C20 0.058(2) 0.056(2) 0.063(3) -0.005(2) 0.008(2) 0.0059(19)
C19 0.043(2) 0.048(2) 0.072(3) -0.0037(19) 0.0096(19) -0.0022(17)
C30 0.082(3) 0.041(2) 0.051(2) 0.0069(17) 0.020(2) 0.0045(19)
C32 0.055(2) 0.053(2) 0.058(2) -0.0016(18) 0.0203(19) 0.0203(18)
C24 0.062(3) 0.043(2) 0.112(4) 0.004(2) 0.038(3) -0.0089(19)
C11 0.066(3) 0.057(2) 0.052(2) -0.0063(19) 0.010(2) 0.008(2)
C23 0.048(2) 0.045(2) 0.136(5) -0.007(3) 0.017(3) -0.0110(19)
C3 0.070(2) 0.054(2) 0.040(2) 0.0074(17) 0.0248(19) 0.0042(19)
C15 0.087(3) 0.055(2) 0.044(2) 0.0124(18) 0.024(2) 0.010(2)
C29 0.058(2) 0.054(2) 0.0359(19) -0.0018(16) 0.0019(17) 0.0148(18)
C18 0.050(2) 0.066(3) 0.066(3) -0.007(2) 0.008(2) 0.005(2)
C17 0.073(3) 0.058(2) 0.051(2) -0.0093(19) 0.027(2) -0.002(2)
C27 0.080(3) 0.062(3) 0.131(4) -0.002(3) 0.067(3) -0.005(2)
C14 0.082(3) 0.042(2) 0.062(3) 0.0170(18) 0.028(2) 0.011(2)
C21 0.050(2) 0.064(3) 0.122(4) 0.012(3) 0.020(3) 0.009(2)
C26 0.081(3) 0.073(3) 0.075(3) 0.001(2) 0.032(3) -0.021(2)
C22 0.054(2) 0.054(2) 0.091(3) -0.016(2) 0.001(2) -0.010(2)
C9 0.058(2) 0.054(2) 0.050(2) -0.0030(17) 0.0224(19) -0.0186(18)

loop_
_atom_type_symbol
_atom_type_description
_atom_type_scat_dispersion_real
_atom_type_scat_dispersion_imag
_atom_type_scat_source
C C 0.0033 0.0016 'International Tables Vol C Tables 4.2.6.8 and 6.1.1.4'
H H 0.0000 0.0000 'International Tables Vol C Tables 4.2.6.8 and 6.1.1.4'
N N 0.0061 0.0033 'International Tables Vol C Tables 4.2.6.8 and 6.1.1.4'
Cu Cu 0.3201 1.2651 'International Tables Vol C Tables 4.2.6.8 and 6.1.1.4'
Li Li -0.0003 0.0001 'International Tables Vol C Tables 4.2.6.8 and 6.1.1.4'

loop_
_geom_angle_atom_site_label_1
_geom_angle_atom_site_label_2
_geom_angle_atom_site_label_3
_geom_angle
N1 Cu1 N4 177.22(11)
N1 Cu1 Cu4 136.49(8)
N4 Cu1 Cu4 46.28(7)
N1 Cu1 Cu2 46.67(8)
N4 Cu1 Cu2 135.89(8)
Cu4 Cu1 Cu2 92.53(3)
N2 Cu2 N1 176.16(11)
N2 Cu2 Cu1 131.71(8)
N1 Cu2 Cu1 44.45(7)
N2 Cu2 Cu3 45.94(9)
N1 Cu2 Cu3 130.46(9)
Cu1 Cu2 Cu3 88.35(6)
N2 Cu3 N3 176.55(19)
N2 Cu3 Cu4 131.96(14)
N3 Cu3 Cu4 44.71(9)
N2 Cu3 Cu2 44.29(9)
N3 Cu3 Cu2 132.29(14)
Cu4 Cu3 Cu2 90.19(8)
N3 Cu4 N4 177.41(11)
N3 Cu4 Cu1 132.75(9)
N4 Cu4 Cu1 44.68(7)
N3 Cu4 Cu3 46.54(10)
N4 Cu4 Cu3 131.00(10)
Cu1 Cu4 Cu3 88.93(6)
N1 Li1 N4 177.22(11)
N1 Li1 Li4 136.49(8)
N4 Li1 Li4 46.28(7)
N1 Li1 Li2 46.67(8)
N4 Li1 Li2 135.89(8)
Li4 Li1 Li2 92.53(3)
N2 Li2 N1 176.16(11)
N2 Li2 Li1 131.71(8)
N1 Li2 Li1 44.45(7)
N2 Li2 C16 31.30(10)
N1 Li2 C16 149.21(11)
Li1 Li2 C16 128.59(8)
N2 Li2 Li3 45.94(9)
N1 Li2 Li3 130.46(9)
Li1 Li2 Li3 88.35(6)
C16 Li2 Li3 66.59(10)
N2 Li3 N3 176.55(19)
N2 Li3 C11 59.80(13)
N3 Li3 C11 121.36(17)
N2 Li3 C26 121.96(17)
N3 Li3 C26 59.54(15)
C11 Li3 C26 141.42(17)
N2 Li3 Li4 131.96(14)
N3 Li3 Li4 44.71(9)
C11 Li3 Li4 135.15(14)
C26 Li3 Li4 75.79(12)
N2 Li3 Li2 44.29(9)
N3 Li3 Li2 132.29(14)
C11 Li3 Li2 76.23(11)
C26 Li3 Li2 135.02(14)
Li4 Li3 Li2 90.19(8)
N3 Li4 N4 177.41(11)
N3 Li4 Li1 132.75(9)
N4 Li4 Li1 44.68(7)
N3 Li4 Li3 46.54(10)
N4 Li4 Li3 131.00(10)
Li1 Li4 Li3 88.93(6)
N3 Li4 C19 30.75(12)
N4 Li4 C19 149.70(11)
Li1 Li4 C19 128.75(9)
Li3 Li4 C19 66.38(10)
C34 N4 C28 114.6(2)
C34 N4 Cu1 114.56(18)
C28 N4 Cu1 111.29(19)
C34 N4 Li1 114.56(18)
C28 N4 Li1 111.29(19)
C34 N4 Cu4 110.44(18)
C28 N4 Cu4 114.33(19)
Cu1 N4 Cu4 89.04(10)
C34 N4 Li4 110.44(18)
C28 N4 Li4 114.33(19)
Li1 N4 Li4 89.04(10)
C1 N1 C7 114.4(2)
C1 N1 Cu1 114.62(19)
C7 N1 Cu1 110.01(19)
C1 N1 Li1 114.62(19)
C7 N1 Li1 110.01(19)
C1 N1 Li2 109.41(19)
C7 N1 Li2 117.12(19)
Li1 N1 Li2 88.87(10)
C1 N1 Cu2 109.41(19)
C7 N1 Cu2 117.12(19)
Cu1 N1 Cu2 88.87(10)
N4 C34 C35 107.1(2)
N4 C34 C36 115.6(3)
C35 C34 C36 106.3(3)
N4 C34 C33 110.6(3)
C35 C34 C33 107.8(3)
C36 C34 C33 109.1(3)
C16 N2 C10 114.1(2)
C16 N2 Cu2 105.63(19)
C10 N2 Cu2 117.91(19)
C16 N2 Li2 105.63(19)
C10 N2 Li2 117.91(19)
C16 N2 Li3 120.6(2)
C10 N2 Li3 107.1(2)
Li2 N2 Li3 89.77(13)
C16 N2 Cu3 120.6(2)
C10 N2 Cu3 107.1(2)
Cu2 N2 Cu3 89.77(13)
N4 C28 C29 107.9(2)
N4 C28 C31 110.6(3)
C29 C28 C31 108.5(3)
N4 C28 C30 113.5(3)
C29 C28 C30 106.1(3)
C31 C28 C30 110.0(3)
C19 N3 C25 114.6(3)
C19 N3 Cu4 107.0(2)
C25 N3 Cu4 115.2(2)
C19 N3 Li4 107.0(2)
C25 N3 Li4 115.2(2)
C19 N3 Cu3 119.8(2)
C25 N3 Cu3 109.0(2)
Cu4 N3 Cu3 88.75(13)
C19 N3 Li3 119.8(2)
C25 N3 Li3 109.0(2)
Li4 N3 Li3 88.75(13)
N1 C7 C8 107.8(3)
N1 C7 C6 111.2(3)
C8 C7 C6 108.2(3)
N1 C7 C9 114.0(3)
C8 C7 C9 106.2(3)
C6 C7 C9 109.3(3)
N1 C1 C4 111.2(3)
N1 C1 C2 107.2(3)
C4 C1 C2 107.8(3)
N1 C1 C3 114.9(3)
C4 C1 C3 109.0(3)
C2 C1 C3 106.5(3)
N2 C10 C11 107.8(3)
N2 C10 C13 111.6(3)
C11 C10 C13 105.7(3)
N2 C10 C12 114.7(3)
C11 C10 C12 106.6(3)
C13 C10 C12 110.0(3)
C7 C6 C5 111.5(3)
C7 C6 H6A 109.3
C5 C6 H6A 109.3
C7 C6 H6B 109.3
C5 C6 H6B 109.3
H6A C6 H6B 108.0
C1 C4 C5 111.8(3)
C1 C4 H4A 109.3
C5 C4 H4A 109.3
C1 C4 H4B 109.3
C5 C4 H4B 109.3
H4A C4 H4B 107.9
C34 C35 H35A 109.5
C34 C35 H35B 109.5
H35A C35 H35B 109.5
C34 C35 H35C 109.5
H35A C35 H35C 109.5
H35B C35 H35C 109.5
N2 C16 C17 107.1(3)
N2 C16 C15 112.1(3)
C17 C16 C15 107.7(3)
N2 C16 C18 114.7(3)
C17 C16 C18 106.8(3)
C15 C16 C18 108.2(3)
N2 C16 Li2 43.07(14)
C17 C16 Li2 84.6(2)
C15 C16 Li2 155.1(3)
C18 C16 Li2 87.8(2)
C32 C33 C34 113.4(3)
C32 C33 H33A 108.9
C34 C33 H33A 108.9
C32 C33 H33B 108.9
C34 C33 H33B 108.9
H33A C33 H33B 107.7
C7 C8 H8A 109.5
C7 C8 H8B 109.5
H8A C8 H8B 109.5
C7 C8 H8C 109.5
H8A C8 H8C 109.5
H8B C8 H8C 109.5
N3 C25 C24 112.4(3)
N3 C25 C27 115.4(3)
C24 C25 C27 109.6(3)
N3 C25 C26 107.1(3)
C24 C25 C26 105.0(3)
C27 C25 C26 106.6(4)
C32 C31 C28 113.3(3)
C32 C31 H31A 108.9
C28 C31 H31A 108.9
C32 C31 H31B 108.9
C28 C31 H31B 108.9
H31A C31 H31B 107.7
C1 C2 H2A 109.5
C1 C2 H2B 109.5
H2A C2 H2B 109.5
C1 C2 H2C 109.5
H2A C2 H2C 109.5
H2B C2 H2C 109.5
C14 C13 C10 112.8(3)
C14 C13 H13A 109.0
C10 C13 H13A 109.0
C14 C13 H13B 109.0
C10 C13 H13B 109.0
H13A C13 H13B 107.8
C34 C36 H36A 109.5
C34 C36 H36B 109.5
H36A C36 H36B 109.5
C34 C36 H36C 109.5
H36A C36 H36C 109.5
H36B C36 H36C 109.5
C6 C5 C4 108.6(3)
C6 C5 H5A 110.0
C4 C5 H5A 110.0
C6 C5 H5B 110.0
C4 C5 H5B 110.0
H5A C5 H5B 108.4
C10 C12 H12A 109.5
C10 C12 H12B 109.5
H12A C12 H12B 109.5
C10 C12 H12C 109.5
H12A C12 H12C 109.5
H12B C12 H12C 109.5
C19 C20 H20A 109.5
C19 C20 H20B 109.5
H20A C20 H20B 109.5
C19 C20 H20C 109.5
H20A C20 H20C 109.5
H20B C20 H20C 109.5
N3 C19 C22 112.1(3)
N3 C19 C20 107.8(3)
C22 C19 C20 109.0(4)
N3 C19 C21 114.2(3)
C22 C19 C21 107.1(3)
C20 C19 C21 106.5(3)
N3 C19 Li4 42.26(14)
C22 C19 Li4 154.3(3)
C20 C19 Li4 86.0(2)
C21 C19 Li4 87.6(2)
C28 C30 H30A 109.5
C28 C30 H30B 109.5
H30A C30 H30B 109.5
C28 C30 H30C 109.5
H30A C30 H30C 109.5
H30B C30 H30C 109.5
C33 C32 C31 108.8(3)
C33 C32 H32A 109.9
C31 C32 H32A 109.9
C33 C32 H32B 109.9
C31 C32 H32B 109.9
H32A C32 H32B 108.3
C25 C24 C23 112.5(4)
C25 C24 H24A 109.1
C23 C24 H24A 109.1
C25 C24 H24B 109.1
C23 C24 H24B 109.1
H24A C24 H24B 107.8
C10 C11 Li3 78.0(2)
C10 C11 H11A 109.5
Li3 C11 H11A 50.7
C10 C11 H11B 109.5
Li3 C11 H11B 84.5
H11A C11 H11B 109.5
C10 C11 H11C 109.5
Li3 C11 H11C 159.6
H11A C11 H11C 109.5
H11B C11 H11C 109.5
C22 C23 C24 107.4(3)
C22 C23 H23A 110.2
C24 C23 H23A 110.2
C22 C23 H23B 110.2
C24 C23 H23B 110.2
H23A C23 H23B 108.5
C1 C3 H3A 109.5
C1 C3 H3B 109.5
H3A C3 H3B 109.5
C1 C3 H3C 109.5
H3A C3 H3C 109.5
H3B C3 H3C 109.5
C14 C15 C16 113.1(3)
C14 C15 H15A 109.0
C16 C15 H15A 109.0
C14 C15 H15B 109.0
C16 C15 H15B 109.0
H15A C15 H15B 107.8
C28 C29 H29A 109.5
C28 C29 H29B 109.5
H29A C29 H29B 109.5
C28 C29 H29C 109.5
H29A C29 H29C 109.5
H29B C29 H29C 109.5
C16 C18 H18A 109.5
C16 C18 H18B 109.5
H18A C18 H18B 109.5
C16 C18 H18C 109.5
H18A C18 H18C 109.5
H18B C18 H18C 109.5
C16 C17 H17A 109.5
C16 C17 H17B 109.5
H17A C17 H17B 109.5
C16 C17 H17C 109.5
H17A C17 H17C 109.5
H17B C17 H17C 109.5
C25 C27 H27A 109.5
C25 C27 H27B 109.5
H27A C27 H27B 109.5
C25 C27 H27C 109.5
H27A C27 H27C 109.5
H27B C27 H27C 109.5
C15 C14 C13 108.7(3)
C15 C14 H14A 110.0
C13 C14 H14A 110.0
C15 C14 H14B 110.0
C13 C14 H14B 110.0
H14A C14 H14B 108.3
C19 C21 H21A 109.5
C19 C21 H21B 109.5
H21A C21 H21B 109.5
C19 C21 H21C 109.5
H21A C21 H21C 109.5
H21B C21 H21C 109.5
C25 C26 Li3 79.0(2)
C25 C26 H26A 109.5
Li3 C26 H26A 53.0
C25 C26 H26B 109.5
Li3 C26 H26B 80.8
H26A C26 H26B 109.5
C25 C26 H26C 109.5
Li3 C26 H26C 162.5
H26A C26 H26C 109.5
H26B C26 H26C 109.5
C23 C22 C19 112.4(4)
C23 C22 H22A 109.1
C19 C22 H22A 109.1
C23 C22 H22B 109.1
C19 C22 H22B 109.1
H22A C22 H22B 107.9
C7 C9 H9A 109.5
C7 C9 H9B 109.5
H9A C9 H9B 109.5
C7 C9 H9C 109.5
H9A C9 H9C 109.5
H9B C9 H9C 109.5

loop_
_geom_bond_atom_site_label_1
_geom_bond_atom_site_label_2
_geom_bond_distance
Cu1 N1 1.923(2)
Cu1 N4 1.924(2)
Cu1 Cu4 2.7364(9)
Cu1 Cu2 2.7450(9)
Cu2 N2 1.959(3)
Cu2 N1 1.997(3)
Cu2 Cu3 2.806(3)
Cu3 N2 2.016(4)
Cu3 N3 2.023(4)
Cu3 Cu4 2.786(3)
Cu4 N3 1.960(3)
Cu4 N4 1.978(3)
Li1 N1 1.923(2)
Li1 N4 1.924(2)
Li1 Li4 2.7364(9)
Li1 Li2 2.7450(9)
Li2 N2 1.959(3)
Li2 N1 1.997(3)
Li2 C16 2.763(3)
Li2 Li3 2.806(3)
Li3 N2 2.016(4)
Li3 N3 2.023(4)
Li3 C11 2.737(5)
Li3 C26 2.748(5)
Li3 Li4 2.786(3)
Li4 N3 1.960(3)
Li4 N4 1.978(3)
Li4 C19 2.788(4)
N4 C34 1.501(4)
N4 C28 1.504(4)
N1 C1 1.505(4)
N1 C7 1.510(4)
C34 C35 1.531(4)
C34 C36 1.537(4)
C34 C33 1.539(4)
N2 C16 1.490(4)
N2 C10 1.500(4)
C28 C29 1.522(4)
C28 C31 1.534(5)
C28 C30 1.539(5)
N3 C19 1.490(5)
N3 C25 1.500(5)
C7 C8 1.517(4)
C7 C6 1.530(5)
C7 C9 1.547(5)
C1 C4 1.525(4)
C1 C2 1.527(4)
C1 C3 1.538(5)
C10 C11 1.533(5)
C10 C13 1.535(5)
C10 C12 1.540(5)
C6 C5 1.540(5)
C6 H6A 0.9900
C6 H6B 0.9900
C4 C5 1.541(5)
C4 H4A 0.9900
C4 H4B 0.9900
C35 H35A 0.9800
C35 H35B 0.9800
C35 H35C 0.9800
C16 C17 1.529(5)
C16 C15 1.536(5)
C16 C18 1.552(5)
C33 C32 1.512(5)
C33 H33A 0.9900
C33 H33B 0.9900
C8 H8A 0.9800
C8 H8B 0.9800
C8 H8C 0.9800
C25 C24 1.527(5)
C25 C27 1.536(5)
C25 C26 1.547(6)
C31 C32 1.524(5)
C31 H31A 0.9900
C31 H31B 0.9900
C2 H2A 0.9800
C2 H2B 0.9800
C2 H2C 0.9800
C13 C14 1.516(5)
C13 H13A 0.9900
C13 H13B 0.9900
C36 H36A 0.9800
C36 H36B 0.9800
C36 H36C 0.9800
C5 H5A 0.9900
C5 H5B 0.9900
C12 H12A 0.9800
C12 H12B 0.9800
C12 H12C 0.9800
C20 C19 1.526(6)
C20 H20A 0.9800
C20 H20B 0.9800
C20 H20C 0.9800
C19 C22 1.525(5)
C19 C21 1.561(5)
C30 H30A 0.9800
C30 H30B 0.9800
C30 H30C 0.9800
C32 H32A 0.9900
C32 H32B 0.9900
C24 C23 1.541(6)
C24 H24A 0.9900
C24 H24B 0.9900
C11 H11A 0.9800
C11 H11B 0.9800
C11 H11C 0.9800
C23 C22 1.523(6)
C23 H23A 0.9900
C23 H23B 0.9900
C3 H3A 0.9800
C3 H3B 0.9800
C3 H3C 0.9800
C15 C14 1.513(5)
C15 H15A 0.9900
C15 H15B 0.9900
C29 H29A 0.9800
C29 H29B 0.9800
C29 H29C 0.9800
C18 H18A 0.9800
C18 H18B 0.9800
C18 H18C 0.9800
C17 H17A 0.9800
C17 H17B 0.9800
C17 H17C 0.9800
C27 H27A 0.9800
C27 H27B 0.9800
C27 H27C 0.9800
C14 H14A 0.9900
C14 H14B 0.9900
C21 H21A 0.9800
C21 H21B 0.9800
C21 H21C 0.9800
C26 H26A 0.9800
C26 H26B 0.9800
C26 H26C 0.9800
C22 H22A 0.9900
C22 H22B 0.9900
C9 H9A 0.9800
C9 H9B 0.9800
C9 H9C 0.9800
